data_1519372
loop_
_publ_author_name
'Bedin, Michele'
'Karim, Alavi'
'Reitti, Marcus'
'Carlsson, Anna-Carin C.'
'Topi\'c, Filip'
'Cetina, Mario'
'Pan, Fangfang'
'Havel, Vaclav'
'Al-Ameri, Fatima'
'Sindelar, Vladimir'
'Rissanen, Kari'
'Gr\"afenstein, J\"urgen'
'Erd\'elyi, M\'at\'e'

_publ_section_title
;
 Counterion influence on the N--I--N halogen bond
;
_journal_issue 7
_journal_name_full 'Chem. Sci.'
_journal_page_first 3746
_journal_paper_doi 10.1039/C5SC01053E
_journal_volume 6
_journal_year 2015
_chemical_formula_moiety 'C10 H10 I N2 +, N O3 -'
_chemical_formula_sum 'C10 H10 I N3 O3'
_chemical_formula_weight 347.11
_chemical_name_systematic '[bis(pyridine)iodine]nitrate'
_chemical_properties_physical Moisture-sensitive
_space_group_crystal_system triclinic
_space_group_IT_number 2
_space_group_name_Hall '-P 1'
_space_group_name_H-M_alt 'P -1'
_symmetry_space_group_name_Hall '-P 1'
_symmetry_space_group_name_H-M 'P -1'
_atom_sites_solution_hydrogens geom
_atom_sites_solution_primary direct
_atom_sites_solution_secondary difmap
_audit_creation_method SHELXL-2014/7
_audit_update_record
;
2015-03-23 deposited with the CCDC.
2015-04-20 downloaded from the CCDC.
;
_cell_angle_alpha 99.491(4)
_cell_angle_beta 94.725(4)
_cell_angle_gamma 117.637(4)
_cell_formula_units_Z 2
_cell_length_a 7.0864(3)
_cell_length_b 7.4613(3)
_cell_length_c 13.5366(6)
_cell_measurement_reflns_used 1672
_cell_measurement_temperature 173.0(1)
_cell_measurement_theta_max 29.2710
_cell_measurement_theta_min 5.8090
_cell_volume 614.97(5)
_computing_cell_refinement
;
CrysAlisPro, Agilent Technologies,
Version 1.171.37.31 (release 14-01-2014 CrysAlis171 .NET)
(compiled Jan 14 2014,18:38:05)
;
_computing_data_collection
;
CrysAlisPro, Agilent Technologies,
Version 1.171.37.31 (release 14-01-2014 CrysAlis171 .NET)
(compiled Jan 14 2014,18:38:05)
;
_computing_data_reduction
;
CrysAlisPro, Agilent Technologies,
Version 1.171.37.31 (release 14-01-2014 CrysAlis171 .NET)
(compiled Jan 14 2014,18:38:05)
;
_computing_publication_material 'WinGX (Farrugia, 2012)'
_computing_structure_refinement 'SHELXL-2014/7 (Sheldrick, 2014)'
_computing_structure_solution 'SIR97 (Altomare et al., 1999)'
_diffrn_ambient_temperature 173.0(1)
_diffrn_detector_area_resol_mean 5.1977
_diffrn_measured_fraction_theta_full 0.999
_diffrn_measured_fraction_theta_max 0.893
_diffrn_measurement_device_type 'SuperNova, Dual, Cu at zero, Atlas'
_diffrn_measurement_method '\w scans'
_diffrn_radiation_monochromator mirror
_diffrn_radiation_source 'SuperNova (Mo) X-ray Source'
_diffrn_radiation_type MoK\a
_diffrn_radiation_wavelength 0.71073
_diffrn_reflns_av_R_equivalents 0.020
_diffrn_reflns_av_unetI/netI 0.030
_diffrn_reflns_laue_measured_fraction_full 0.999
_diffrn_reflns_laue_measured_fraction_max 0.893
_diffrn_reflns_limit_h_max 9
_diffrn_reflns_limit_h_min -8
_diffrn_reflns_limit_k_max 10
_diffrn_reflns_limit_k_min -9
_diffrn_reflns_limit_l_max 16
_diffrn_reflns_limit_l_min -17
_diffrn_reflns_number 7724
_diffrn_reflns_point_group_measured_fraction_full 0.999
_diffrn_reflns_point_group_measured_fraction_max 0.893
_diffrn_reflns_theta_full 25.250
_diffrn_reflns_theta_max 29.410
_diffrn_reflns_theta_min 3.167
_exptl_absorpt_coefficient_mu 2.609
_exptl_absorpt_correction_T_max 1.000
_exptl_absorpt_correction_T_min 0.470
_exptl_absorpt_correction_type gaussian
_exptl_absorpt_process_details
;
CrysAlisPro, Agilent Technologies,
Version 1.171.37.31 (release 14-01-2014 CrysAlis171 .NET)
(compiled Jan 14 2014,18:38:05)
Numerical absorption correction based on gaussian integration over
 a multifaceted crystal model.
Empirical absorption correction using spherical harmonics,
 implemented in SCALE3 ABSPACK scaling algorithm.
;
_exptl_crystal_colour colourless
_exptl_crystal_density_diffrn 1.875
_exptl_crystal_density_method 'not measured'
_exptl_crystal_description block
_exptl_crystal_F_000 336
_exptl_crystal_size_max 0.288
_exptl_crystal_size_mid 0.232
_exptl_crystal_size_min 0.152
_refine_diff_density_max 0.789
_refine_diff_density_min -0.796
_refine_diff_density_rms 0.113
_refine_ls_extinction_method none
_refine_ls_goodness_of_fit_ref 1.000
_refine_ls_hydrogen_treatment constr
_refine_ls_matrix_type full
_refine_ls_number_parameters 186
_refine_ls_number_reflns 5116
_refine_ls_number_restraints 142
_refine_ls_restrained_S_all 1.080
_refine_ls_R_factor_all 0.0527
_refine_ls_R_factor_gt 0.0332
_refine_ls_shift/su_max 0.000
_refine_ls_shift/su_mean 0.000
_refine_ls_structure_factor_coef Fsqd
_refine_ls_weighting_details 'w=1/[\s^2^(Fo^2^)+(0.0621P)^2^] where P=(Fo^2^+2Fc^2^)/3'
_refine_ls_weighting_scheme calc
_refine_ls_wR_factor_gt 0.0956
_refine_ls_wR_factor_ref 0.1043
_reflns_Friedel_coverage 0.000
_reflns_number_gt 3322
_reflns_number_total 5116
_reflns_threshold_expression 'I > 2\s(I)'
_cod_data_source_file c5sc01053e2.cif
_cod_data_source_block 7-I
_cod_depositor_comments 'Adding full bibliography for 1519367--1519381.cif.'
_cod_database_code 1519372
_shelx_shelxl_version_number 2014/7
_shelx_space_group_comment
;
The symmetry employed for this shelxl refinement is uniquely defined
by the following loop, which should always be used as a source of
symmetry information in preference to the above space-group names.
They are only intended as comments.
;
_shelx_estimated_absorpt_t_min 0.520
_shelx_estimated_absorpt_t_max 0.693

loop_
_space_group_symop_operation_xyz
'x, y, z'
'-x, -y, -z'

loop_
_atom_site_label
_atom_site_type_symbol
_atom_site_fract_x
_atom_site_fract_y
_atom_site_fract_z
_atom_site_U_iso_or_equiv
_atom_site_adp_type
_atom_site_occupancy
_atom_site_site_symmetry_order
_atom_site_calc_flag
_atom_site_refinement_flags_posn
_atom_site_refinement_flags_adp
_atom_site_refinement_flags_occupancy
_atom_site_disorder_assembly
_atom_site_disorder_group
C2A C 0.5069(8) 0.7337(9) 0.0060(5) 0.0568(15) Uani 1 1 d . . . . .
H2A H 0.5130 0.6552 -0.0554 0.068 Uiso 1 1 calc R U . . .
C3A C 0.3147(10) 0.6666(12) 0.0420(7) 0.072(2) Uani 1 1 d . . . . .
H3A H 0.1890 0.5434 0.0052 0.087 Uiso 1 1 calc R U . . .
C4A C 0.3050(11) 0.7768(13) 0.1305(6) 0.077(2) Uani 1 1 d . . . . .
H4A H 0.1742 0.7295 0.1568 0.093 Uiso 1 1 calc R U . . .
C5A C 0.4869(12) 0.9571(13) 0.1810(5) 0.0710(19) Uani 1 1 d . . . . .
H5A H 0.4824 1.0377 0.2420 0.085 Uiso 1 1 calc R U . . .
C6A C 0.6810(9) 1.0221(10) 0.1418(4) 0.0602(15) Uani 1 1 d . . . . .
H6A H 0.8079 1.1467 0.1763 0.072 Uiso 1 1 calc R U . . .
N1A N 0.6851(6) 0.9080(7) 0.0563(3) 0.0448(10) Uani 1 1 d . . . . .
I1A I 1.0000 1.0000 0.0000 0.03727(14) Uani 1 2 d S . P . .
C2B C 0.7539(8) 0.4812(8) 0.5124(4) 0.0451(11) Uani 1 1 d . . . . .
H2B H 0.7763 0.4340 0.4471 0.054 Uiso 1 1 calc R U . . .
C3B C 0.8457(9) 0.6903(9) 0.5538(5) 0.0538(14) Uani 1 1 d . . . . .
H3B H 0.9325 0.7883 0.5176 0.065 Uiso 1 1 calc R U . . .
C4B C 0.8107(10) 0.7568(9) 0.6485(5) 0.0599(17) Uani 1 1 d . . . . .
H4B H 0.8754 0.9013 0.6783 0.072 Uiso 1 1 calc R U . . .
C5B C 0.6833(10) 0.6153(9) 0.6992(4) 0.0629(15) Uani 1 1 d . . . . .
H5B H 0.6560 0.6581 0.7640 0.075 Uiso 1 1 calc R U . . .
C6B C 0.5962(9) 0.4095(9) 0.6533(4) 0.0522(13) Uani 1 1 d . . . . .
H6B H 0.5050 0.3087 0.6870 0.063 Uiso 1 1 calc R U . . .
N1B N 0.6343(6) 0.3450(5) 0.5633(3) 0.0377(8) Uani 1 1 d . . . . .
I1B I 0.5000 0.0000 0.5000 0.03573(14) Uani 1 2 d S . P . .
N1C N 0.8507(7) 0.6137(6) 0.2591(3) 0.0523(11) Uani 1 1 d D U . . .
O1C O 0.7944(11) 0.6762(13) 0.1931(5) 0.070(2) Uani 0.713(9) 1 d D U P A 1
O2C O 0.9850(11) 0.7261(10) 0.3359(5) 0.093(3) Uani 0.713(9) 1 d D U P A 1
O3C O 0.7763(16) 0.4227(10) 0.2548(6) 0.094(3) Uani 0.713(9) 1 d D U P A 1
O4C O 0.921(3) 0.521(3) 0.2963(11) 0.076(4) Uani 0.287(9) 1 d D U P A 2
O5C O 0.742(3) 0.550(3) 0.1714(9) 0.087(5) Uani 0.287(9) 1 d D U P A 2
O6C O 0.871(3) 0.7815(19) 0.3068(14) 0.098(5) Uani 0.287(9) 1 d D U P A 2

loop_
_atom_site_aniso_label
_atom_site_aniso_U_11
_atom_site_aniso_U_22
_atom_site_aniso_U_33
_atom_site_aniso_U_23
_atom_site_aniso_U_13
_atom_site_aniso_U_12
C2A 0.036(3) 0.065(3) 0.079(4) 0.044(3) 0.019(3) 0.023(3)
C3A 0.039(3) 0.090(5) 0.108(6) 0.065(5) 0.027(4) 0.033(3)
C4A 0.056(4) 0.126(7) 0.094(6) 0.081(5) 0.042(4) 0.057(5)
C5A 0.084(5) 0.128(6) 0.051(4) 0.053(4) 0.040(3) 0.077(5)
C6A 0.063(3) 0.100(5) 0.050(3) 0.037(3) 0.021(3) 0.058(4)
N1A 0.044(2) 0.065(3) 0.047(3) 0.033(2) 0.019(2) 0.035(2)
I1A 0.0316(2) 0.0454(3) 0.0453(3) 0.0219(2) 0.01367(18) 0.02255(19)
C2B 0.043(3) 0.057(3) 0.044(3) 0.015(2) 0.008(2) 0.030(3)
C3B 0.036(3) 0.052(3) 0.079(4) 0.025(3) 0.009(3) 0.023(3)
C4B 0.053(3) 0.038(3) 0.080(5) 0.001(3) -0.012(3) 0.023(3)
C5B 0.085(4) 0.063(4) 0.041(3) 0.002(3) -0.002(3) 0.042(3)
C6B 0.066(3) 0.059(3) 0.036(3) 0.011(2) 0.002(3) 0.035(3)
N1B 0.039(2) 0.042(2) 0.035(2) 0.0120(18) 0.0023(17) 0.0212(18)
I1B 0.0370(2) 0.0385(2) 0.0340(2) 0.01018(18) 0.00244(17) 0.02034(19)
N1C 0.055(3) 0.045(2) 0.047(3) 0.008(2) 0.017(2) 0.016(2)
O1C 0.074(4) 0.082(5) 0.056(4) 0.038(4) 0.003(3) 0.033(4)
O2C 0.082(5) 0.076(4) 0.073(4) 0.022(3) -0.028(3) 0.006(3)
O3C 0.141(7) 0.057(4) 0.079(5) 0.012(3) 0.015(5) 0.047(4)
O4C 0.092(9) 0.090(8) 0.057(8) 0.010(7) 0.002(7) 0.057(7)
O5C 0.118(10) 0.056(8) 0.071(7) 0.018(6) -0.007(7) 0.032(8)
O6C 0.096(10) 0.056(7) 0.110(10) -0.002(6) 0.012(8) 0.020(6)

loop_
_atom_type_symbol
_atom_type_description
_atom_type_scat_dispersion_real
_atom_type_scat_dispersion_imag
_atom_type_scat_source
C C 0.0033 0.0016 'International Tables Vol C Tables 4.2.6.8 and 6.1.1.4'
H H 0.0000 0.0000 'International Tables Vol C Tables 4.2.6.8 and 6.1.1.4'
N N 0.0061 0.0033 'International Tables Vol C Tables 4.2.6.8 and 6.1.1.4'
O O 0.0106 0.0060 'International Tables Vol C Tables 4.2.6.8 and 6.1.1.4'
I I -0.4742 1.8119 'International Tables Vol C Tables 4.2.6.8 and 6.1.1.4'

loop_
_geom_angle_atom_site_label_1
_geom_angle_atom_site_label_2
_geom_angle_atom_site_label_3
_geom_angle
_geom_angle_site_symmetry_1
_geom_angle_site_symmetry_3
N1A C2A C3A 120.8(6) . .
N1A C2A H2A 119.6 . .
C3A C2A H2A 119.6 . .
C4A C3A C2A 120.0(7) . .
C4A C3A H3A 120.0 . .
C2A C3A H3A 120.0 . .
C3A C4A C5A 119.0(6) . .
C3A C4A H4A 120.5 . .
C5A C4A H4A 120.5 . .
C4A C5A C6A 119.6(6) . .
C4A C5A H5A 120.2 . .
C6A C5A H5A 120.2 . .
N1A C6A C5A 119.6(6) . .
N1A C6A H6A 120.2 . .
C5A C6A H6A 120.2 . .
C6A N1A C2A 121.0(5) . .
C6A N1A I1A 119.5(4) . .
C2A N1A I1A 119.5(3) . .
N1A I1A N1A 180.0 2_775 .
N1B C2B C3B 120.2(5) . .
N1B C2B H2B 119.9 . .
C3B C2B H2B 119.9 . .
C2B C3B C4B 119.3(6) . .
C2B C3B H3B 120.3 . .
C4B C3B H3B 120.3 . .
C5B C4B C3B 120.0(5) . .
C5B C4B H4B 120.0 . .
C3B C4B H4B 120.0 . .
C4B C5B C6B 117.5(6) . .
C4B C5B H5B 121.2 . .
C6B C5B H5B 121.2 . .
N1B C6B C5B 122.5(6) . .
N1B C6B H6B 118.7 . .
C5B C6B H6B 118.7 . .
C2B N1B C6B 120.3(4) . .
C2B N1B I1B 120.3(3) . .
C6B N1B I1B 119.3(3) . .
N1B I1B N1B 180.0 . 2_656
O1C N1C O2C 124.2(6) . .
O4C N1C O5C 123.5(10) . .
O4C N1C O6C 122.0(11) . .
O5C N1C O6C 114.3(10) . .
O1C N1C O3C 122.1(6) . .
O2C N1C O3C 113.8(6) . .

loop_
_geom_bond_atom_site_label_1
_geom_bond_atom_site_label_2
_geom_bond_distance
_geom_bond_site_symmetry_2
C2A N1A 1.339(7) .
C2A C3A 1.379(7) .
C2A H2A 0.9500 .
C3A C4A 1.362(11) .
C3A H3A 0.9500 .
C4A C5A 1.372(11) .
C4A H4A 0.9500 .
C5A C6A 1.412(7) .
C5A H5A 0.9500 .
C6A N1A 1.330(6) .
C6A H6A 0.9500 .
N1A I1A 2.250(4) .
I1A N1A 2.250(4) 2_775
C2B N1B 1.324(6) .
C2B C3B 1.371(8) .
C2B H2B 0.9500 .
C3B C4B 1.381(10) .
C3B H3B 0.9500 .
C4B C5B 1.363(9) .
C4B H4B 0.9500 .
C5B C6B 1.366(7) .
C5B H5B 0.9500 .
C6B N1B 1.331(6) .
C6B H6B 0.9500 .
N1B I1B 2.265(3) .
I1B N1B 2.265(4) 2_656
N1C O4C 1.170(8) .
N1C O1C 1.194(6) .
N1C O2C 1.225(6) .
N1C O5C 1.246(9) .
N1C O6C 1.248(8) .
N1C O3C 1.258(6) .

loop_
_geom_torsion_atom_site_label_1
_geom_torsion_atom_site_label_2
_geom_torsion_atom_site_label_3
_geom_torsion_atom_site_label_4
_geom_torsion
N1A C2A C3A C4A -0.7(9)
C2A C3A C4A C5A 1.7(9)
C3A C4A C5A C6A -1.4(9)
C4A C5A C6A N1A 0.1(8)
C5A C6A N1A C2A 0.9(7)
C5A C6A N1A I1A -175.7(4)
C3A C2A N1A C6A -0.6(7)
C3A C2A N1A I1A 176.0(4)
N1B C2B C3B C4B -0.4(7)
C2B C3B C4B C5B -1.0(8)
C3B C4B C5B C6B 0.7(8)
C4B C5B C6B N1B 1.1(8)
C3B C2B N1B C6B 2.2(7)
C3B C2B N1B I1B -176.1(3)
C5B C6B N1B C2B -2.6(7)
C5B C6B N1B I1B 175.7(4)
